data_7031368
loop_
_publ_author_name
'Paul, Mithun'
'Dastidar, Parthasarathi'

_publ_section_title
;
 Coordination polymers derived from pyridyl carboxylate ligands having an
 amide backbone: an attempt towards the selective separation of Cu II
 cation following in situ crystallization under competitive conditions
;
_journal_issue 33
_journal_name_full CrystEngComm
_journal_page_first 7815
_journal_paper_doi 10.1039/c4ce00733f
_journal_volume 16
_journal_year 2014
_chemical_formula_moiety 'C26 H30 Cu N4 O12'
_chemical_formula_sum 'C26 H30 Cu N4 O12'
_chemical_formula_weight 654.08
_chemical_name_systematic
; 
 ? 
;
_space_group_IT_number 14
_symmetry_cell_setting monoclinic
_symmetry_space_group_name_Hall '-P 2ybc'
_symmetry_space_group_name_H-M 'P 1 21/c 1'
_atom_sites_solution_hydrogens geom
_atom_sites_solution_primary direct
_atom_sites_solution_secondary difmap
_audit_creation_method SHELXL-97
_cell_angle_alpha 90.00
_cell_angle_beta 96.394(2)
_cell_angle_gamma 90.00
_cell_formula_units_Z 2
_cell_length_a 8.8359(6)
_cell_length_b 19.4935(13)
_cell_length_c 8.0415(5)
_cell_measurement_temperature 296(2)
_cell_volume 1376.47(16)
_computing_cell_refinement 'Bruker Apex II'
_computing_data_collection 'Bruker Apex II'
_computing_data_reduction SAINT
_computing_molecular_graphics 'Mercury 3.1'
_computing_publication_material SHELXTL-97
_computing_structure_refinement 'SHELXL-97 (Sheldrick, 1997)'
_computing_structure_solution 'SHELXS-97 (Sheldrick, 1990)'
_diffrn_ambient_temperature 296(2)
_diffrn_detector_area_resol_mean 3
_diffrn_measured_fraction_theta_full 0.992
_diffrn_measured_fraction_theta_max 0.917
_diffrn_measurement_device_type 'Bruker Apex II'
_diffrn_measurement_method 'phi-omega scan'
_diffrn_radiation_monochromator graphite
_diffrn_radiation_source 'fine-focus sealed tube'
_diffrn_radiation_type MoK\a
_diffrn_radiation_wavelength 0.71073
_diffrn_reflns_av_R_equivalents 0.0337
_diffrn_reflns_av_sigmaI/netI 0.0355
_diffrn_reflns_limit_h_max 12
_diffrn_reflns_limit_h_min -12
_diffrn_reflns_limit_k_max 26
_diffrn_reflns_limit_k_min -28
_diffrn_reflns_limit_l_max 11
_diffrn_reflns_limit_l_min -12
_diffrn_reflns_number 24406
_diffrn_reflns_theta_full 27.50
_diffrn_reflns_theta_max 32.25
_diffrn_reflns_theta_min 2.09
_exptl_absorpt_coefficient_mu 0.867
_exptl_absorpt_correction_T_max 0.9579
_exptl_absorpt_correction_T_min 0.8738
_exptl_absorpt_correction_type multi-scan
_exptl_absorpt_process_details sadabs
_exptl_crystal_colour BLUE
_exptl_crystal_density_diffrn 1.578
_exptl_crystal_density_method 'not measured'
_exptl_crystal_description BLOCK
_exptl_crystal_F_000 678
_exptl_crystal_size_max 0.16
_exptl_crystal_size_mid 0.13
_exptl_crystal_size_min 0.05
_refine_diff_density_max 1.302
_refine_diff_density_min -0.736
_refine_diff_density_rms 0.229
_refine_ls_extinction_method none
_refine_ls_goodness_of_fit_ref 1.126
_refine_ls_hydrogen_treatment mixed
_refine_ls_matrix_type full
_refine_ls_number_parameters 212
_refine_ls_number_reflns 4462
_refine_ls_number_restraints 0
_refine_ls_restrained_S_all 1.126
_refine_ls_R_factor_all 0.0614
_refine_ls_R_factor_gt 0.0410
_refine_ls_shift/su_max 0.000
_refine_ls_shift/su_mean 0.000
_refine_ls_structure_factor_coef Fsqd
_refine_ls_weighting_details 'calc w=1/[\s^2^(Fo^2^)+(0.0718P)^2^+0.6916P] where P=(Fo^2^+2Fc^2^)/3'
_refine_ls_weighting_scheme calc
_refine_ls_wR_factor_gt 0.1103
_refine_ls_wR_factor_ref 0.1325
_reflns_number_gt 3541
_reflns_number_total 4462
_reflns_threshold_expression >2sigma(I)
_cod_duplicate_entry 7216626
_cod_data_source_file c4dt01080a2.cif
_cod_data_source_block cp2a
_cod_depositor_comments
;
The following automatic conversions were performed:

'_symmetry_cell_setting' value 'MONOCLINIC' changed to 'monoclinic'
according to
/usr/data/users/saulius/crontab/automatic-downloads/rss-feeds/RSC/lib/dictionaries/cif_core.dic
dictionary named 'cif_core.dic' version 2.4.2 from 2011-04-26.

Automatic conversion script
Id: cif_fix_values 2281 2013-09-26 08:29:07Z andrius 

 Adding full bibliography for 7031362--7031374.cif.
;
_cod_original_sg_symbol_H-M 'P 21/c'
_cod_database_code 7031368

loop_
_symmetry_equiv_pos_as_xyz
'x, y, z'
'-x, y+1/2, -z+1/2'
'-x, -y, -z'
'x, -y-1/2, z-1/2'

loop_
_atom_site_label
_atom_site_type_symbol
_atom_site_fract_x
_atom_site_fract_y
_atom_site_fract_z
_atom_site_U_iso_or_equiv
_atom_site_adp_type
_atom_site_occupancy
_atom_site_symmetry_multiplicity
_atom_site_calc_flag
_atom_site_refinement_flags
C1 C 0.1165(2) 0.36442(9) 0.5942(2) 0.0114(3) Uani 1 1 d .
C2 C 0.2500(2) 0.32001(9) 0.6567(2) 0.0109(3) Uani 1 1 d .
C3 C 0.2396(2) 0.24883(10) 0.6395(3) 0.0149(4) Uani 1 1 d .
H3 H 0.1502 0.2289 0.5896 0.018 Uiso 1 1 calc R
C4 C 0.3633(2) 0.20785(10) 0.6971(3) 0.0174(4) Uani 1 1 d .
H4 H 0.3573 0.1605 0.6835 0.021 Uiso 1 1 calc R
C5 C 0.4961(2) 0.23736(10) 0.7749(3) 0.0155(4) Uani 1 1 d .
H5 H 0.5780 0.2098 0.8152 0.019 Uiso 1 1 calc R
C6 C 0.5058(2) 0.30831(9) 0.7923(2) 0.0115(3) Uani 1 1 d .
C7 C 0.3837(2) 0.34998(9) 0.7321(2) 0.0109(3) Uani 1 1 d .
H7 H 0.3914 0.3974 0.7420 0.013 Uiso 1 1 calc R
C8 C 0.6588(2) 0.38973(9) 0.9756(2) 0.0111(3) Uani 1 1 d .
C9 C 0.8188(2) 0.40810(9) 1.0420(2) 0.0105(3) Uani 1 1 d .
C10 C 0.9456(2) 0.39546(9) 0.9583(2) 0.0125(3) Uani 1 1 d .
H10 H 0.9346 0.3752 0.8530 0.015 Uiso 1 1 calc R
C13 C 0.8410(2) 0.44075(9) 1.1965(2) 0.0117(3) Uani 1 1 d .
H13 H 0.7561 0.4523 1.2495 0.014 Uiso 1 1 calc R
C12 C 1.1024(2) 0.44239(9) 1.1929(2) 0.0131(4) Uani 1 1 d .
H12 H 1.1988 0.4525 1.2459 0.016 Uiso 1 1 calc R
C11 C 1.0895(2) 0.41359(9) 1.0348(2) 0.0132(4) Uani 1 1 d .
H11 H 1.1755 0.4064 0.9802 0.016 Uiso 1 1 calc R
N1 N 0.64575(18) 0.33606(8) 0.8679(2) 0.0126(3) Uani 1 1 d .
H1 H 0.7285 0.3173 0.8432 0.015 Uiso 1 1 calc R
N2 N 0.97973(18) 0.45630(8) 1.27244(19) 0.0115(3) Uani 1 1 d .
O1 O 0.14204(16) 0.42860(7) 0.58939(17) 0.0140(3) Uani 1 1 d .
O2 O -0.01130(15) 0.33673(7) 0.55444(18) 0.0146(3) Uani 1 1 d .
O3 O 0.54953(17) 0.42149(7) 1.01961(18) 0.0168(3) Uani 1 1 d .
O4 O 0.86829(18) 0.25785(8) 0.2781(2) 0.0184(3) Uani 1 1 d .
H17 H 0.918(4) 0.2394(17) 0.213(4) 0.036(9) Uiso 1 1 d .
H16 H 0.915(4) 0.2817(17) 0.347(4) 0.037(9) Uiso 1 1 d .
O6 O 0.4629(2) 0.48783(9) 0.3021(2) 0.0285(4) Uani 1 1 d .
O5 O 0.2475(2) 0.56390(9) 0.4552(2) 0.0269(4) Uani 1 1 d .
H14 H 0.298(4) 0.5544(18) 0.376(4) 0.045(10) Uiso 1 1 d .
H15 H 0.203(4) 0.602(2) 0.427(4) 0.054(11) Uiso 1 1 d .
Cu1 Cu 0.0000 0.5000 0.5000 0.01187(11) Uani 1 2 d S

loop_
_atom_site_aniso_label
_atom_site_aniso_U_11
_atom_site_aniso_U_22
_atom_site_aniso_U_33
_atom_site_aniso_U_23
_atom_site_aniso_U_13
_atom_site_aniso_U_12
C1 0.0120(9) 0.0126(8) 0.0093(7) -0.0022(6) -0.0005(6) 0.0019(6)
C2 0.0108(9) 0.0100(8) 0.0115(8) -0.0010(6) -0.0005(6) 0.0014(6)
C3 0.0113(9) 0.0108(8) 0.0219(9) -0.0040(7) -0.0008(7) -0.0009(7)
C4 0.0143(10) 0.0090(8) 0.0280(10) -0.0036(7) -0.0021(8) 0.0002(7)
C5 0.0119(9) 0.0117(8) 0.0221(10) -0.0011(7) -0.0014(7) 0.0024(7)
C6 0.0110(9) 0.0112(8) 0.0120(8) -0.0020(6) -0.0006(6) -0.0007(6)
C7 0.0120(9) 0.0094(8) 0.0110(8) -0.0017(6) -0.0006(6) -0.0001(6)
C8 0.0112(9) 0.0112(8) 0.0102(8) 0.0009(6) -0.0016(6) 0.0005(6)
C9 0.0118(9) 0.0091(7) 0.0101(8) 0.0007(6) -0.0006(6) -0.0006(6)
C10 0.0155(9) 0.0101(8) 0.0117(8) -0.0006(6) 0.0010(7) -0.0001(7)
C13 0.0112(9) 0.0117(8) 0.0118(8) -0.0006(6) -0.0001(6) 0.0003(6)
C12 0.0104(9) 0.0110(8) 0.0173(9) -0.0005(6) -0.0012(7) -0.0005(6)
C11 0.0115(9) 0.0120(8) 0.0162(9) -0.0006(6) 0.0024(7) 0.0019(6)
N1 0.0086(7) 0.0124(7) 0.0158(7) -0.0037(6) -0.0023(6) 0.0013(6)
N2 0.0122(8) 0.0099(7) 0.0116(7) -0.0012(5) -0.0015(6) -0.0004(6)
O1 0.0148(7) 0.0102(6) 0.0157(6) -0.0013(5) -0.0042(5) 0.0017(5)
O2 0.0110(7) 0.0147(6) 0.0173(6) -0.0012(5) -0.0013(5) 0.0002(5)
O3 0.0136(7) 0.0174(7) 0.0187(7) -0.0071(5) -0.0013(5) 0.0019(5)
O4 0.0165(8) 0.0170(7) 0.0222(8) -0.0041(6) 0.0040(6) -0.0032(6)
O6 0.0235(9) 0.0347(9) 0.0282(9) -0.0071(7) 0.0071(7) -0.0007(7)
O5 0.0329(10) 0.0228(8) 0.0271(9) 0.0025(7) 0.0129(7) 0.0036(7)
Cu1 0.01473(19) 0.00912(16) 0.01032(16) -0.00272(10) -0.00501(12) 0.00280(11)

loop_
_atom_type_symbol
_atom_type_description
_atom_type_scat_dispersion_real
_atom_type_scat_dispersion_imag
_atom_type_scat_source
C C 0.0033 0.0016 'International Tables Vol C Tables 4.2.6.8 and 6.1.1.4'
H H 0.0000 0.0000 'International Tables Vol C Tables 4.2.6.8 and 6.1.1.4'
N N 0.0061 0.0033 'International Tables Vol C Tables 4.2.6.8 and 6.1.1.4'
O O 0.0106 0.0060 'International Tables Vol C Tables 4.2.6.8 and 6.1.1.4'
Cu Cu 0.3201 1.2651 'International Tables Vol C Tables 4.2.6.8 and 6.1.1.4'

loop_
_geom_angle_atom_site_label_1
_geom_angle_atom_site_label_2
_geom_angle_atom_site_label_3
_geom_angle
_geom_angle_site_symmetry_1
_geom_angle_site_symmetry_3
O2 C1 O1 124.77(17) . .
O2 C1 C2 119.06(16) . .
O1 C1 C2 116.15(16) . .
C7 C2 C3 120.19(17) . .
C7 C2 C1 119.95(16) . .
C3 C2 C1 119.86(17) . .
C4 C3 C2 119.79(18) . .
C5 C4 C3 120.29(18) . .
C4 C5 C6 119.72(18) . .
C5 C6 C7 120.49(17) . .
C5 C6 N1 117.51(17) . .
C7 C6 N1 121.96(16) . .
C6 C7 C2 119.50(17) . .
O3 C8 N1 123.95(18) . .
O3 C8 C9 121.11(16) . .
N1 C8 C9 114.94(16) . .
C10 C9 C13 118.18(17) . .
C10 C9 C8 124.37(16) . .
C13 C9 C8 117.45(16) . .
C9 C10 C11 119.04(17) . .
N2 C13 C9 122.72(18) . .
N2 C12 C11 122.04(17) . .
C12 C11 C10 119.08(18) . .
C8 N1 C6 125.06(16) . .
C13 N2 C12 118.78(16) . .
C13 N2 Cu1 119.64(13) . 1_656
C12 N2 Cu1 121.58(12) . 1_656
C1 O1 Cu1 127.00(13) . .
O1 Cu1 O1 180.00 3_566 .
O1 Cu1 N2 88.77(6) 3_566 1_454
O1 Cu1 N2 91.23(6) . 1_454
O1 Cu1 N2 91.23(6) 3_566 3_667
O1 Cu1 N2 88.77(6) . 3_667
N2 Cu1 N2 180.0 1_454 3_667

loop_
_geom_bond_atom_site_label_1
_geom_bond_atom_site_label_2
_geom_bond_distance
_geom_bond_site_symmetry_2
C1 O2 1.260(2) .
C1 O1 1.273(2) .
C1 C2 1.504(3) .
C2 C7 1.395(3) .
C2 C3 1.396(2) .
C3 C4 1.391(3) .
C4 C5 1.391(3) .
C5 C6 1.392(3) .
C6 C7 1.393(3) .
C6 N1 1.422(2) .
C8 O3 1.231(2) .
C8 N1 1.355(2) .
C8 C9 1.498(3) .
C9 C10 1.391(3) .
C9 C13 1.391(2) .
C10 C11 1.394(3) .
C13 N2 1.342(2) .
C12 N2 1.346(2) .
C12 C11 1.383(3) .
N2 Cu1 2.0083(15) 1_656
O1 Cu1 1.9565(13) .
Cu1 O1 1.9565(13) 3_566
Cu1 N2 2.0083(15) 1_454
Cu1 N2 2.0083(15) 3_667

loop_
_geom_hbond_atom_site_label_D
_geom_hbond_atom_site_label_H
_geom_hbond_atom_site_label_A
_geom_hbond_distance_DH
_geom_hbond_distance_HA
_geom_hbond_distance_DA
_geom_hbond_angle_DHA
_geom_hbond_site_symmetry_A
O5 H15 O2 0.85(4) 2.10(4) 2.842(2) 146(3) 3_566
O5 H14 O6 0.84(4) 2.08(4) 2.803(3) 143(3) 1
O4 H16 O2 0.80(3) 2.03(4) 2.812(2) 165(3) 1_655
O4 H17 O2 0.80(4) 2.10(4) 2.862(2) 159(3) 4_665
N1 H1 O4 0.86 2.02 2.838(2) 157.9 4_566
